data_9003635
loop_
_publ_author_name
'Hirose, K.'
'Kawamura, K.'
'Ohishi, Y.'
'Tateno, S.'
'Sata, N.'

_publ_section_title
;
 Stability and equation of state of MgGeO3 post-perovskite phase
 Sample: P = 78.3 GPa, T = 300 K
 Note: CaIrO3-type structure
;
_journal_name_full 'American Mineralogist'
_journal_page_first 262
_journal_page_last 265
_journal_paper_doi 10.2138/am.2005.1702
_journal_volume 90
_journal_year 2005
_chemical_formula_structural MgGeO3
_chemical_formula_sum 'Ge Mg O3'
_space_group_IT_number 63
_symmetry_space_group_name_Hall '-C 2c 2'
_symmetry_space_group_name_H-M 'C m c m'
_cell_angle_alpha 90
_cell_angle_beta 90
_cell_angle_gamma 90
_cell_length_a 2.613
_cell_length_b 8.473
_cell_length_c 6.443
_cell_formula_units_Z 4
_cell_volume 142.648
_database_code_amcsd 0003733
_diffrn_ambient_pressure 7.83e+07
_diffrn_ambient_temperature 300
_exptl_crystal_density_diffrn 6.748
_cod_original_formula_sum 'Mg Ge O3'
_cod_database_code 9003635

loop_
_symmetry_equiv_pos_as_xyz
x,y,z
1/2+x,1/2+y,z
x,-y,1/2+z
1/2+x,1/2-y,1/2+z
-x,y,1/2-z
1/2-x,1/2+y,1/2-z
-x,y,z
1/2-x,1/2+y,z
x,-y,-z
1/2+x,1/2-y,-z
x,y,1/2-z
1/2+x,1/2+y,1/2-z
-x,-y,1/2+z
1/2-x,1/2-y,1/2+z
-x,-y,-z
1/2-x,1/2-y,-z

loop_
_atom_site_label
_atom_site_fract_x
_atom_site_fract_y
_atom_site_fract_z
Mg 0.00000 0.25470 0.25000
Ge 0.00000 0.00000 0.00000
O1 0.00000 0.93300 0.25000
O2 0.00000 0.62560 0.43830

loop_
_cod_related_entry_id
_cod_related_entry_database
_cod_related_entry_code
1 AMCSD 0003733
